data_2220348
loop_
_publ_author_name
'Huang, Xin'
'Li, Mingfu'
'Lin, Xiangmei'
'Chen, Hongjun'
'Zhu, Shuifang'

_publ_section_title
;
 4-(2-Chloroethoxy)phthalonitrile
;
_journal_issue 12
_journal_name_full 'Acta Crystallographica Section E'
_journal_page_first o2337
_journal_paper_doi 10.1107/S1600536808027141
_journal_volume 64
_journal_year 2008
_chemical_formula_moiety 'C10 H7 Cl N2 O'
_chemical_formula_sum 'C10 H7 Cl N2 O'
_chemical_formula_weight 206.63
_chemical_name_systematic ?
_space_group_IT_number 14
_symmetry_cell_setting monoclinic
_symmetry_space_group_name_Hall '-P 2ybc'
_symmetry_space_group_name_H-M 'P 1 21/c 1'
_atom_sites_solution_hydrogens geom
_atom_sites_solution_primary direct
_atom_sites_solution_secondary difmap
_audit_creation_method SHELXL-97
_cell_angle_alpha 90.00
_cell_angle_beta 97.123(18)
_cell_angle_gamma 90.00
_cell_formula_units_Z 4
_cell_length_a 4.9021(8)
_cell_length_b 19.014(3)
_cell_length_c 10.640(3)
_cell_measurement_reflns_used 43
_cell_measurement_temperature 295(2)
_cell_measurement_theta_max 12.41
_cell_measurement_theta_min 4.88
_cell_volume 984.1(4)
_computing_cell_refinement 'XSCANS(Bruker, 1997)'
_computing_data_collection 'XSCANS (Bruker, 1997)'
_computing_data_reduction 'XSCANS(Bruker, 1997)'
_computing_molecular_graphics 'SHELXTL (Sheldrick, 2008)'
_computing_publication_material 'SHELXTL (Sheldrick, 2008)'
_computing_structure_refinement 'SHELXTL (Sheldrick, 2008)'
_computing_structure_solution 'SHELXTL (Sheldrick, 2008)'
_diffrn_ambient_temperature 295(2)
_diffrn_measured_fraction_theta_full 0.998
_diffrn_measured_fraction_theta_max 0.998
_diffrn_measurement_device_type 'Bruker P4'
_diffrn_measurement_method '\w scans'
_diffrn_radiation_monochromator graphite
_diffrn_radiation_source 'fine-focus sealed tube'
_diffrn_radiation_type MoK\a
_diffrn_radiation_wavelength 0.71073
_diffrn_reflns_av_R_equivalents 0.0619
_diffrn_reflns_av_sigmaI/netI 0.0606
_diffrn_reflns_limit_h_max 1
_diffrn_reflns_limit_h_min -5
_diffrn_reflns_limit_k_max 22
_diffrn_reflns_limit_k_min -1
_diffrn_reflns_limit_l_max 12
_diffrn_reflns_limit_l_min -12
_diffrn_reflns_number 2496
_diffrn_reflns_theta_full 25.10
_diffrn_reflns_theta_max 25.10
_diffrn_reflns_theta_min 2.14
_diffrn_standards_decay_% 0
_diffrn_standards_interval_count 97
_diffrn_standards_number 3
_exptl_absorpt_coefficient_mu 0.353
_exptl_absorpt_correction_type none
_exptl_crystal_colour colorless
_exptl_crystal_density_diffrn 1.395
_exptl_crystal_density_method 'not measured'
_exptl_crystal_description prism
_exptl_crystal_F_000 424
_exptl_crystal_size_max 0.6
_exptl_crystal_size_mid 0.2
_exptl_crystal_size_min 0.1
_refine_diff_density_max 0.267
_refine_diff_density_min -0.338
_refine_ls_extinction_method none
_refine_ls_goodness_of_fit_ref 1.081
_refine_ls_hydrogen_treatment constr
_refine_ls_matrix_type full
_refine_ls_number_parameters 155
_refine_ls_number_reflns 1741
_refine_ls_number_restraints 3
_refine_ls_restrained_S_all 1.084
_refine_ls_R_factor_all 0.1191
_refine_ls_R_factor_gt 0.0646
_refine_ls_shift/su_max_lt 0.001
_refine_ls_shift/su_mean <0.001
_refine_ls_structure_factor_coef Fsqd
_refine_ls_weighting_details 'calc w=1/[\s^2^(Fo^2^)+(0.1087P)^2^+0.4256P] where P=(Fo^2^+2Fc^2^)/3'
_refine_ls_weighting_scheme calc
_refine_ls_wR_factor_gt 0.1750
_refine_ls_wR_factor_ref 0.2404
_reflns_number_gt 890
_reflns_number_total 1741
_reflns_threshold_expression I>2\s(I)
_cod_data_source_file sj2530.cif
_cod_data_source_block I
_cod_depositor_comments
;
The following automatic conversions were performed:
'_symmetry_cell_setting' value 'Monoclinic' changed to 'monoclinic'
according to '/home/saulius/struct/CIF-dictionaries/cif_core.dic'
dictionary named 'cif_core.dic' version 2.4.1 from 2010-06-29.

Automatic conversion script
Id: cif_fix_enum 1527 2010-12-29 10:47:43Z saulius 

The following automatic conversions were performed:

'_symmetry_cell_setting' value 'Monoclinic' changed to 'monoclinic'
according to /home/saulius/struct/CIF-dictionaries/cif_core.dic
dictionary named 'cif_core.dic' version 2.4.1 from 2010-06-29.

Automatic conversion script
Id: cif_fix_values 1715 2011-07-08 13:25:40Z adriana 
;
_cod_original_cell_volume 984.1(3)
_cod_original_sg_symbol_H-M 'P 21/c'
_cod_database_code 2220348
_cod_database_fobs_code 2220348

loop_
_symmetry_equiv_pos_as_xyz
'x, y, z'
'-x, y+1/2, -z+1/2'
'-x, -y, -z'
'x, -y-1/2, z-1/2'

loop_
_atom_site_type_symbol
_atom_site_label
_atom_site_fract_x
_atom_site_fract_y
_atom_site_fract_z
_atom_site_U_iso_or_equiv
_atom_site_adp_type
_atom_site_calc_flag
_atom_site_refinement_flags
_atom_site_occupancy
_atom_site_disorder_assembly
_atom_site_disorder_group
Cl Cl1 0.5427(3) 0.44767(7) 0.83121(16) 0.1010(7) Uani d D 1 . .
N N1 0.8645(10) 0.8557(2) 0.4503(5) 0.1033(15) Uani d . 1 . .
N N2 1.0442(9) 0.6789(2) 0.3064(4) 0.0871(13) Uani d . 1 . .
C C1 0.7656(10) 0.8069(2) 0.4867(5) 0.0759(13) Uani d . 1 . .
C C2 0.8952(9) 0.6778(2) 0.3795(5) 0.0689(12) Uani d . 1 . .
C C3 0.6468(8) 0.7433(2) 0.5291(4) 0.0662(11) Uani d . 1 A .
C C4 0.7097(8) 0.6785(2) 0.4738(4) 0.0621(11) Uani d . 1 . .
C C5 0.5977(8) 0.6167(2) 0.5135(4) 0.0707(12) Uani d . 1 A .
H H5A 0.6393 0.5738 0.4785 0.085 Uiso calc R 1 . .
C C6 0.4228(9) 0.6196(2) 0.6063(5) 0.0761(13) Uani d . 1 . .
C C7 0.3573(9) 0.6827(3) 0.6596(4) 0.0755(13) Uani d . 1 A .
H H7A 0.2388 0.6837 0.7214 0.091 Uiso calc R 1 . .
C C8 0.4698(9) 0.7442(2) 0.6201(5) 0.0717(12) Uani d . 1 . .
H H8A 0.4254 0.7869 0.6553 0.086 Uiso calc R 1 A .
O O1 0.297(3) 0.5510(8) 0.6161(17) 0.084(4) Uani d P 0.54(2) A 1
C C9 0.134(4) 0.5396(9) 0.719(2) 0.098(6) Uani d P 0.54(2) A 1
H H9A 0.0513 0.5837 0.7401 0.118 Uiso calc PR 0.54(2) A 1
H H9B -0.0127 0.5068 0.6922 0.118 Uiso calc PR 0.54(2) A 1
C C10 0.294(4) 0.5130(10) 0.8277(15) 0.101(6) Uani d PD 0.54(2) A 1
H H10A 0.1641 0.4968 0.8830 0.121 Uiso calc PR 0.54(2) A 1
H H10B 0.3863 0.5534 0.8694 0.121 Uiso calc PR 0.54(2) A 1
O O1' 0.352(4) 0.5616(10) 0.6669(13) 0.080(4) Uani d PD 0.46(2) A 2
C C9' 0.255(3) 0.5600(6) 0.7816(13) 0.059(4) Uani d PD 0.46(2) A 2
H H9C 0.0815 0.5851 0.7771 0.071 Uiso calc PR 0.46(2) A 2
H H9D 0.3849 0.5819 0.8458 0.071 Uiso calc PR 0.46(2) A 2
C C10' 0.2133(14) 0.4813(7) 0.8148(17) 0.070(4) Uani d PD 0.46(2) A 2
H H10C 0.0970 0.4576 0.7474 0.085 Uiso calc PR 0.46(2) A 2
H H10D 0.1318 0.4767 0.8930 0.085 Uiso calc PR 0.46(2) A 2

loop_
_atom_site_aniso_label
_atom_site_aniso_U_11
_atom_site_aniso_U_22
_atom_site_aniso_U_33
_atom_site_aniso_U_12
_atom_site_aniso_U_13
_atom_site_aniso_U_23
Cl1 0.0865(10) 0.0857(9) 0.1351(14) 0.0058(7) 0.0306(8) 0.0097(8)
N1 0.114(4) 0.077(3) 0.121(4) -0.011(3) 0.024(3) 0.005(3)
N2 0.091(3) 0.088(3) 0.090(3) 0.007(2) 0.041(2) 0.009(2)
C1 0.074(3) 0.070(3) 0.084(3) -0.001(2) 0.012(2) -0.008(3)
C2 0.075(3) 0.058(2) 0.076(3) 0.001(2) 0.021(2) 0.001(2)
C3 0.064(2) 0.061(2) 0.074(3) 0.0028(19) 0.008(2) 0.003(2)
C4 0.060(2) 0.062(2) 0.066(3) 0.0064(19) 0.0145(19) 0.003(2)
C5 0.073(3) 0.059(2) 0.083(3) 0.008(2) 0.023(2) 0.006(2)
C6 0.079(3) 0.068(3) 0.086(3) 0.008(2) 0.027(2) 0.017(2)
C7 0.072(3) 0.091(3) 0.066(3) 0.019(2) 0.019(2) 0.002(2)
C8 0.070(3) 0.070(3) 0.076(3) 0.009(2) 0.010(2) -0.002(2)
O1 0.115(8) 0.067(6) 0.083(9) 0.010(5) 0.062(7) 0.012(6)
C9 0.088(9) 0.096(9) 0.120(13) 0.007(7) 0.053(9) 0.033(8)
C10 0.073(8) 0.141(15) 0.089(8) 0.017(10) 0.015(7) 0.041(10)
O1' 0.125(8) 0.056(5) 0.066(8) -0.004(5) 0.041(8) -0.004(6)
C9' 0.046(6) 0.063(7) 0.071(8) -0.009(5) 0.017(6) -0.018(5)
C10' 0.051(6) 0.056(7) 0.109(10) -0.020(5) 0.029(6) 0.009(6)

loop_
_atom_type_symbol
_atom_type_description
_atom_type_scat_dispersion_real
_atom_type_scat_dispersion_imag
_atom_type_scat_source
C C 0.0033 0.0016 'International Tables Vol C Tables 4.2.6.8 and 6.1.1.4'
H H 0.0000 0.0000 'International Tables Vol C Tables 4.2.6.8 and 6.1.1.4'
N N 0.0061 0.0033 'International Tables Vol C Tables 4.2.6.8 and 6.1.1.4'
O O 0.0106 0.0060 'International Tables Vol C Tables 4.2.6.8 and 6.1.1.4'
Cl Cl 0.1484 0.1585 'International Tables Vol C Tables 4.2.6.8 and 6.1.1.4'

loop_
_geom_angle_atom_site_label_1
_geom_angle_atom_site_label_2
_geom_angle_atom_site_label_3
_geom_angle
N1 C1 C3 177.5(5)
N2 C2 C4 178.3(5)
C8 C3 C4 119.5(4)
C8 C3 C1 121.6(4)
C4 C3 C1 118.9(4)
C5 C4 C3 119.8(4)
C5 C4 C2 121.0(4)
C3 C4 C2 119.2(4)
C4 C5 C6 119.1(4)
C4 C5 H5A 120.4
C6 C5 H5A 120.4
O1' C6 C7 115.4(7)
O1' C6 C5 121.8(8)
C7 C6 C5 121.5(4)
C7 C6 O1 128.9(7)
C5 C6 O1 108.7(7)
C8 C7 C6 119.2(4)
C8 C7 H7A 120.4
C6 C7 H7A 120.4
C3 C8 C7 120.9(4)
C3 C8 H8A 119.6
C7 C8 H8A 119.6
C6 O1 C9 117.8(11)
C10 C9 O1 111.8(13)
C10 C9 H9A 109.3
O1 C9 H9A 109.3
C10 C9 H9B 109.3
O1 C9 H9B 109.3
H9A C9 H9B 107.9
C9 C10 Cl1 126.4(13)
C9 C10 H10A 105.7
Cl1 C10 H10A 105.7
C9 C10 H10B 105.7
Cl1 C10 H10B 105.7
H10A C10 H10B 106.2
C6 O1' C9' 125.9(13)
O1' C9' C10' 107.1(12)
O1' C9' H9C 110.3
C10' C9' H9C 110.3
O1' C9' H9D 110.3
C10' C9' H9D 110.3
H9C C9' H9D 108.5
C9' C10' Cl1 103.4(9)
C9' C10' H10C 111.1
Cl1 C10' H10C 111.1
C9' C10' H10D 111.1
Cl1 C10' H10D 111.1
H10C C10' H10D 109.0

loop_
_geom_bond_atom_site_label_1
_geom_bond_atom_site_label_2
_geom_bond_distance
Cl1 C10' 1.726(5)
Cl1 C10 1.738(5)
N1 C1 1.137(6)
N2 C2 1.132(5)
C1 C3 1.439(6)
C2 C4 1.435(6)
C3 C8 1.378(6)
C3 C4 1.416(5)
C4 C5 1.386(6)
C5 C6 1.386(6)
C5 H5A 0.9300
C6 O1' 1.344(17)
C6 C7 1.382(6)
C6 O1 1.452(15)
C7 C8 1.381(6)
C7 H7A 0.9300
C8 H8A 0.9300
O1 C9 1.450(16)
C9 C10 1.41(3)
C9 H9A 0.9700
C9 H9B 0.9700
C10 H10A 0.9700
C10 H10B 0.9700
O1' C9' 1.366(5)
C9' C10' 1.556(19)
C9' H9C 0.9700
C9' H9D 0.9700
C10' H10C 0.9700
C10' H10D 0.9700
